data_1516935
loop_
_publ_author_name
'Farooq Ali Shah'
'Muhammad Sirajuddin'
'Saqib Ali'
'Syed Mustansar Abbas'
'Muhammad Nawaz Tahir'
'Corrado Rizzoli'

_publ_section_title
;
 Synthesis, spectroscopic characterization, X-ray structure and biological
 screenings of organotin(IV) 3-[(3,5-dichlorophenylamido)]propanoates
;
_journal_name_full
;
Inorganica Chimica Acta
;
_journal_page_first 159
_journal_page_last 162
_journal_volume 400
_journal_year 2013
_chemical_formula_sum 'C22 H35 Cl2 N O3 Sn'
_chemical_formula_weight 551.10
_space_group_IT_number 15
_symmetry_cell_setting monoclinic
_symmetry_space_group_name_Hall '-C 2yc'
_symmetry_space_group_name_H-M 'C 1 2/c 1'
_atom_sites_solution_hydrogens geom
_atom_sites_solution_primary direct
_atom_sites_solution_secondary difmap
_cell_angle_alpha 90.00
_cell_angle_beta 120.001(2)
_cell_angle_gamma 90.00
_cell_formula_units_Z 16
_cell_length_a 47.1867(14)
_cell_length_b 10.1593(3)
_cell_length_c 25.3842(8)
_cell_measurement_temperature 293(2)
_cell_volume 10538.4(6)
_computing_structure_refinement 'SHELXL-97 (Sheldrick, 1997)'
_diffrn_ambient_temperature 293(2)
_diffrn_measured_fraction_theta_full 0.990
_diffrn_measured_fraction_theta_max 0.990
_diffrn_radiation_monochromator graphite
_diffrn_radiation_source 'fine-focus sealed tube'
_diffrn_radiation_type MoK\a
_diffrn_radiation_wavelength 0.71073
_diffrn_reflns_av_R_equivalents 0.0348
_diffrn_reflns_av_sigmaI/netI 0.0318
_diffrn_reflns_limit_h_max 56
_diffrn_reflns_limit_h_min -56
_diffrn_reflns_limit_k_min -10
_diffrn_reflns_limit_l_max 30
_diffrn_reflns_limit_l_min -30
_diffrn_reflns_number 48303
_diffrn_reflns_theta_full 25.50
_diffrn_reflns_theta_max 25.50
_diffrn_reflns_theta_min 2.39
_exptl_absorpt_coefficient_mu 1.193
_exptl_crystal_density_diffrn 1.389
_exptl_crystal_density_method 'not measured'
_exptl_crystal_F_000 4512
_refine_diff_density_max 0.690
_refine_diff_density_min -0.428
_refine_diff_density_rms 0.068
_refine_ls_extinction_method none
_refine_ls_goodness_of_fit_ref 1.035
_refine_ls_hydrogen_treatment mixed
_refine_ls_matrix_type full
_refine_ls_number_parameters 530
_refine_ls_number_reflns 9719
_refine_ls_number_restraints 28
_refine_ls_restrained_S_all 1.061
_refine_ls_R_factor_all 0.0864
_refine_ls_R_factor_gt 0.0463
_refine_ls_shift/su_max 0.000
_refine_ls_shift/su_mean 0.000
_refine_ls_structure_factor_coef Fsqd
_refine_ls_weighting_details 'calc w=1/[\s^2^(Fo^2^)+(0.0430P)^2^+40.5087P] where P=(Fo^2^+2Fc^2^)/3'
_refine_ls_weighting_scheme calc
_refine_ls_wR_factor_gt 0.1036
_refine_ls_wR_factor_ref 0.1315
_reflns_number_gt 6225
_reflns_number_total 9719
_reflns_threshold_expression >2sigma(I)
_cod_data_source_file ICA-2013-400-159-168-1.cif
_cod_data_source_block shelxl
_cod_original_sg_symbol_H-M C2/c
_cod_database_code 1516935

loop_
_symmetry_equiv_pos_as_xyz
'x, y, z'
'-x, y, -z+1/2'
'x+1/2, y+1/2, z'
'-x+1/2, y+1/2, -z+1/2'
'-x, -y, -z'
'x, -y, z-1/2'
'-x+1/2, -y+1/2, -z'
'x+1/2, -y+1/2, z-1/2'

loop_
_atom_site_label
_atom_site_type_symbol
_atom_site_fract_x
_atom_site_fract_y
_atom_site_fract_z
_atom_site_U_iso_or_equiv
_atom_site_adp_type
_atom_site_occupancy
_atom_site_symmetry_multiplicity
_atom_site_calc_flag
_atom_site_refinement_flags
Sn2 Sn 0.120051(10) 0.43619(4) 0.183591(18) 0.07587(15) Uani 1 1 d .
Cl3 Cl 0.27710(8) 0.1233(4) 0.47161(14) 0.2166(18) Uani 1 1 d .
Cl4 Cl 0.25650(8) 0.6440(4) 0.44057(14) 0.2057(15) Uani 1 1 d .
O4 O 0.15905(9) 0.3994(4) 0.16663(17) 0.0812(11) Uani 1 1 d .
O5 O 0.13021(10) 0.4837(5) 0.07473(17) 0.0921(13) Uani 1 1 d .
O6 O 0.23237(12) 0.5363(6) 0.2295(2) 0.1053(15) Uani 1 1 d .
N2 N 0.23568(12) 0.3315(6) 0.2660(2) 0.0939(16) Uani 1 1 d .
H2 H 0.2337 0.2502 0.2553 0.113 Uiso 1 1 calc R
C11 C 0.15578(14) 0.4395(6) 0.1157(3) 0.0769(16) Uani 1 1 d .
C12 C 0.18578(14) 0.4339(8) 0.1105(3) 0.095(2) Uani 1 1 d .
H12A H 0.1930 0.5234 0.1107 0.114 Uiso 1 1 calc R
H12B H 0.1799 0.3959 0.0713 0.114 Uiso 1 1 calc R
C13 C 0.21452(15) 0.3573(8) 0.1589(3) 0.100(2) Uani 1 1 d .
H13A H 0.2316 0.3531 0.1483 0.120 Uiso 1 1 calc R
H13B H 0.2076 0.2680 0.1602 0.120 Uiso 1 1 calc R
C14 C 0.22818(15) 0.4200(9) 0.2213(3) 0.087(2) Uani 1 1 d .
C15 C 0.24628(15) 0.3546(9) 0.3279(3) 0.094(2) Uani 1 1 d .
C16 C 0.25586(16) 0.2457(10) 0.3649(3) 0.115(3) Uani 1 1 d .
H16 H 0.2559 0.1631 0.3491 0.137 Uiso 1 1 calc R
C17 C 0.2654(2) 0.2599(14) 0.4250(4) 0.144(4) Uani 1 1 d .
C18 C 0.2654(2) 0.3798(16) 0.4486(4) 0.152(5) Uani 1 1 d .
H18 H 0.2716 0.3884 0.4895 0.183 Uiso 1 1 calc R
C19 C 0.2562(2) 0.4879(13) 0.4115(4) 0.135(4) Uani 1 1 d .
C20 C 0.24603(16) 0.4775(10) 0.3498(3) 0.109(2) Uani 1 1 d .
H20 H 0.2394 0.5510 0.3246 0.131 Uiso 1 1 calc R
C33 C 0.11839(15) 0.6447(7) 0.1785(3) 0.096(2) Uani 1 1 d D
H33A H 0.1058 0.6713 0.1362 0.116 Uiso 1 1 calc R
H33B H 0.1074 0.6780 0.1994 0.116 Uiso 1 1 calc R
C34 C 0.15304(19) 0.7062(8) 0.2073(4) 0.118(3) Uani 1 1 d D
H34A H 0.1660 0.6744 0.2487 0.141 Uiso 1 1 calc R
H34B H 0.1635 0.6765 0.1848 0.141 Uiso 1 1 calc R
C35 C 0.1531(2) 0.8503(9) 0.2081(5) 0.161(4) Uani 1 1 d D
H35A H 0.1433 0.8811 0.2316 0.193 Uiso 1 1 calc R
H35B H 0.1400 0.8832 0.1669 0.193 Uiso 1 1 calc R
C36 C 0.1877(2) 0.9034(11) 0.2358(6) 0.215(7) Uani 1 1 d D
H36A H 0.1972 0.8751 0.2119 0.322 Uiso 1 1 calc R
H36B H 0.2007 0.8709 0.2766 0.322 Uiso 1 1 calc R
H36C H 0.1873 0.9979 0.2365 0.322 Uiso 1 1 calc R
C37 C 0.08311(15) 0.3116(7) 0.1189(3) 0.0913(19) Uani 1 1 d D
H37A H 0.0689 0.2851 0.1345 0.110 Uiso 1 1 calc R
H37B H 0.0700 0.3616 0.0820 0.110 Uiso 1 1 calc R
C38 C 0.0953(2) 0.1914(9) 0.1034(5) 0.155(4) Uani 1 1 d D
H38A H 0.1091 0.1432 0.1406 0.186 Uiso 1 1 calc R
H38B H 0.1090 0.2183 0.0868 0.186 Uiso 1 1 calc R
C39 C 0.0690(3) 0.0977(12) 0.0580(5) 0.187(5) Uani 1 1 d D
H39A H 0.0782 0.0101 0.0628 0.225 Uiso 1 1 calc R
H39B H 0.0511 0.0929 0.0665 0.225 Uiso 1 1 calc R
C40 C 0.0572(3) 0.1394(16) -0.0008(6) 0.247(8) Uani 1 1 d D
H40A H 0.0752 0.1612 -0.0067 0.371 Uiso 1 1 calc R
H40B H 0.0437 0.2157 -0.0083 0.371 Uiso 1 1 calc R
H40C H 0.0445 0.0705 -0.0284 0.371 Uiso 1 1 calc R
C41 C 0.14635(17) 0.3684(8) 0.2750(3) 0.099(2) Uani 1 1 d D
H41A H 0.1672 0.4137 0.2951 0.119 Uiso 1 1 calc R
H41B H 0.1344 0.3953 0.2951 0.119 Uiso 1 1 calc R
C42 C 0.1527(2) 0.2275(9) 0.2851(4) 0.134(3) Uani 1 1 d D
H42A H 0.1669 0.2001 0.2696 0.160 Uiso 1 1 calc R
H42B H 0.1323 0.1796 0.2630 0.160 Uiso 1 1 calc R
C43 C 0.1693(3) 0.1935(12) 0.3542(4) 0.176(5) Uani 1 1 d D
H43A H 0.1917 0.2253 0.3743 0.212 Uiso 1 1 calc R
H43B H 0.1579 0.2404 0.3715 0.212 Uiso 1 1 calc R
C44 C 0.1696(5) 0.0632(15) 0.3666(6) 0.311(12) Uani 1 1 d D
H44A H 0.1829 0.0169 0.3539 0.466 Uiso 1 1 calc R
H44B H 0.1477 0.0293 0.3451 0.466 Uiso 1 1 calc R
H44C H 0.1785 0.0512 0.4095 0.466 Uiso 1 1 calc R
Sn1 Sn 0.104891(9) 0.59488(4) -0.034938(18) 0.07331(15) Uani 1 1 d .
Cl1 Cl -0.05646(5) 0.06031(19) -0.35418(10) 0.1192(7) Uani 1 1 d .
Cl2 Cl 0.06833(6) 0.02324(18) -0.30115(14) 0.1427(10) Uani 1 1 d .
O1 O 0.08972(9) 0.6991(4) -0.11733(17) 0.0805(11) Uani 1 1 d .
O2 O 0.04559(9) 0.5789(4) -0.17291(16) 0.0751(10) Uani 1 1 d .
O3 O 0.06609(9) 0.5108(4) -0.28904(18) 0.0737(10) Uani 1 1 d .
N1 N 0.01470(10) 0.4656(4) -0.30833(18) 0.0597(10) Uani 1 1 d .
H1 H -0.0030 0.5034 -0.3143 0.072 Uiso 1 1 calc R
C1 C 0.06498(12) 0.6640(5) -0.1681(2) 0.0592(12) Uani 1 1 d .
C2 C 0.06173(13) 0.7370(5) -0.2220(2) 0.0657(14) Uani 1 1 d .
H2A H 0.0823 0.7313 -0.2217 0.079 Uiso 1 1 calc R
H2B H 0.0577 0.8291 -0.2180 0.079 Uiso 1 1 calc R
C3 C 0.03459(12) 0.6870(5) -0.2829(2) 0.0608(13) Uani 1 1 d .
H3A H 0.0138 0.6934 -0.2840 0.073 Uiso 1 1 calc R
H3B H 0.0334 0.7418 -0.3152 0.073 Uiso 1 1 calc R
C4 C 0.04044(13) 0.5470(5) -0.2934(2) 0.0580(12) Uani 1 1 d .
C5 C 0.01292(12) 0.3276(5) -0.3154(2) 0.0558(12) Uani 1 1 d .
C6 C -0.01678(12) 0.2691(5) -0.3305(2) 0.0628(13) Uani 1 1 d .
H6 H -0.0345 0.3199 -0.3363 0.075 Uiso 1 1 calc R
C7 C -0.01938(15) 0.1338(6) -0.3365(3) 0.0749(15) Uani 1 1 d .
C8 C 0.00644(18) 0.0572(6) -0.3282(3) 0.0870(18) Uani 1 1 d .
H8 H 0.0044 -0.0337 -0.3327 0.104 Uiso 1 1 calc R
C9 C 0.03507(17) 0.1183(6) -0.3132(3) 0.0834(18) Uani 1 1 d .
C10 C 0.03899(14) 0.2521(5) -0.3064(3) 0.0710(15) Uani 1 1 d .
H10 H 0.0590 0.2908 -0.2958 0.085 Uiso 1 1 calc R
C21 C 0.06176(18) 0.5902(10) -0.0271(3) 0.136(3) Uani 1 1 d DU
H21A H 0.0471 0.5236 -0.0546 0.163 Uiso 1 1 calc R
H21B H 0.0680 0.5632 0.0139 0.163 Uiso 1 1 calc R
C22 C 0.0438(2) 0.7144(12) -0.0401(5) 0.179(4) Uani 1 1 d DU
H22A H 0.0361 0.7394 -0.0820 0.215 Uiso 1 1 calc R
H22B H 0.0584 0.7828 -0.0140 0.215 Uiso 1 1 calc R
C23 C 0.0143(2) 0.7031(18) -0.0297(5) 0.262(9) Uani 1 1 d DU
H23A H 0.0009 0.7814 -0.0457 0.315 Uiso 1 1 calc R
H23B H 0.0011 0.6282 -0.0525 0.315 Uiso 1 1 calc R
C24 C 0.0240(3) 0.6870(19) 0.0368(5) 0.264(9) Uani 1 1 d DU
H24A H 0.0058 0.7097 0.0419 0.396 Uiso 1 1 calc R
H24B H 0.0421 0.7439 0.0615 0.396 Uiso 1 1 calc R
H24C H 0.0302 0.5973 0.0490 0.396 Uiso 1 1 calc R
C25 C 0.1173(2) 0.4174(7) -0.0617(3) 0.108(2) Uani 1 1 d DU
H25A H 0.1321 0.3701 -0.0248 0.130 Uiso 1 1 calc R
H25B H 0.0975 0.3653 -0.0826 0.130 Uiso 1 1 calc R
C26 C 0.1319(4) 0.4182(12) -0.0996(7) 0.259(9) Uani 1 1 d DU
H26A H 0.1534 0.4579 -0.0758 0.310 Uiso 1 1 calc R
H26B H 0.1191 0.4784 -0.1328 0.310 Uiso 1 1 calc R
C27 C 0.1366(4) 0.2960(14) -0.1277(8) 0.257(9) Uani 1 1 d DU
H27A H 0.1319 0.2165 -0.1124 0.308 Uiso 1 1 calc R
H27B H 0.1238 0.2975 -0.1718 0.308 Uiso 1 1 calc R
C28 C 0.1700(4) 0.312(2) -0.1060(11) 0.340(12) Uani 1 1 d DU
H28A H 0.1742 0.4023 -0.1115 0.510 Uiso 1 1 calc R
H28B H 0.1766 0.2557 -0.1281 0.510 Uiso 1 1 calc R
H28C H 0.1820 0.2905 -0.0636 0.510 Uiso 1 1 calc R
C29 C 0.1408(2) 0.7379(8) 0.0142(4) 0.137(3) Uani 1 1 d D
H29A H 0.1497 0.7198 0.0572 0.164 Uiso 1 1 calc R
H29B H 0.1584 0.7260 0.0053 0.164 Uiso 1 1 calc R
C30 C 0.1314(3) 0.8720(10) 0.0043(6) 0.199(6) Uani 1 1 d D
H30A H 0.1107 0.8812 0.0033 0.239 Uiso 1 1 calc R
H30B H 0.1279 0.8975 -0.0354 0.239 Uiso 1 1 calc R
C31 C 0.1563(3) 0.9677(12) 0.0522(7) 0.212(7) Uani 1 1 d D
H31A H 0.1522 0.9773 0.0858 0.254 Uiso 1 1 calc R
H31B H 0.1784 0.9355 0.0678 0.254 Uiso 1 1 calc R
C32 C 0.1522(3) 1.0842(15) 0.0234(8) 0.250(8) Uani 1 1 d D
H32A H 0.1652 1.1503 0.0525 0.376 Uiso 1 1 calc R
H32B H 0.1296 1.1091 0.0037 0.376 Uiso 1 1 calc R
H32C H 0.1589 1.0757 -0.0064 0.376 Uiso 1 1 calc R

loop_
_atom_site_aniso_label
_atom_site_aniso_U_11
_atom_site_aniso_U_22
_atom_site_aniso_U_33
_atom_site_aniso_U_23
_atom_site_aniso_U_13
_atom_site_aniso_U_12
Sn2 0.0692(3) 0.0902(3) 0.0698(3) 0.0039(2) 0.0359(2) -0.0033(2)
Cl3 0.208(3) 0.346(5) 0.154(2) 0.121(3) 0.135(2) 0.112(3)
Cl4 0.207(3) 0.288(4) 0.155(2) -0.097(3) 0.115(2) -0.041(3)
O4 0.063(2) 0.121(3) 0.061(2) 0.012(2) 0.0326(19) 0.005(2)
O5 0.063(2) 0.143(4) 0.062(2) 0.017(2) 0.025(2) 0.009(2)
O6 0.091(3) 0.128(4) 0.091(3) 0.000(3) 0.042(3) 0.011(3)
N2 0.074(3) 0.129(5) 0.073(3) 0.000(3) 0.033(3) 0.006(3)
C11 0.061(3) 0.108(5) 0.057(3) 0.000(3) 0.026(3) -0.001(3)
C12 0.067(4) 0.158(7) 0.060(3) 0.011(4) 0.031(3) 0.013(4)
C13 0.072(4) 0.150(7) 0.078(4) -0.014(4) 0.037(3) 0.011(4)
C14 0.055(3) 0.125(6) 0.080(4) 0.000(5) 0.033(3) 0.017(4)
C15 0.060(4) 0.155(7) 0.066(4) -0.001(5) 0.032(3) 0.010(4)
C16 0.084(5) 0.184(9) 0.088(5) 0.021(6) 0.052(4) 0.032(5)
C17 0.093(6) 0.269(14) 0.089(6) 0.021(7) 0.060(5) 0.040(7)
C18 0.098(6) 0.291(16) 0.087(6) -0.004(9) 0.060(5) 0.009(8)
C19 0.085(5) 0.236(12) 0.092(6) -0.034(7) 0.051(5) -0.011(6)
C20 0.073(4) 0.174(8) 0.081(5) -0.010(5) 0.039(4) -0.003(5)
C33 0.079(4) 0.101(5) 0.123(6) -0.003(4) 0.060(4) -0.007(4)
C34 0.123(6) 0.100(6) 0.165(8) -0.016(5) 0.099(6) -0.012(5)
C35 0.134(8) 0.144(9) 0.239(12) -0.059(8) 0.120(8) -0.046(7)
C36 0.119(8) 0.205(12) 0.349(18) -0.117(12) 0.138(10) -0.079(8)
C37 0.082(4) 0.105(5) 0.097(5) -0.023(4) 0.052(4) -0.014(4)
C38 0.153(8) 0.143(8) 0.188(10) -0.077(8) 0.099(8) -0.038(7)
C39 0.226(13) 0.186(12) 0.146(10) -0.057(9) 0.090(10) -0.005(10)
C40 0.211(14) 0.36(2) 0.129(10) -0.025(13) 0.050(10) 0.051(14)
C41 0.087(4) 0.140(7) 0.078(4) 0.010(4) 0.048(4) 0.004(4)
C42 0.140(7) 0.147(8) 0.109(6) 0.035(6) 0.059(6) 0.009(6)
C43 0.190(11) 0.170(10) 0.122(8) 0.062(7) 0.041(7) -0.002(8)
C44 0.40(3) 0.26(2) 0.146(12) 0.060(12) 0.050(14) -0.095(18)
Sn1 0.0617(2) 0.0891(3) 0.0647(2) -0.0073(2) 0.02822(19) -0.0022(2)
Cl1 0.1056(13) 0.0948(13) 0.1374(17) 0.0048(12) 0.0459(12) -0.0374(11)
Cl2 0.167(2) 0.0651(11) 0.266(3) 0.0316(14) 0.161(2) 0.0382(12)
O1 0.075(2) 0.086(3) 0.066(2) -0.003(2) 0.023(2) -0.019(2)
O2 0.067(2) 0.082(3) 0.069(2) 0.005(2) 0.0293(19) -0.021(2)
O3 0.062(2) 0.061(2) 0.100(3) 0.000(2) 0.043(2) 0.0033(18)
N1 0.057(2) 0.050(3) 0.069(3) 0.000(2) 0.029(2) 0.007(2)
C1 0.059(3) 0.055(3) 0.064(3) -0.003(3) 0.030(3) -0.001(3)
C2 0.075(3) 0.054(3) 0.066(3) -0.006(3) 0.034(3) -0.010(3)
C3 0.070(3) 0.048(3) 0.063(3) 0.005(2) 0.032(3) 0.002(2)
C4 0.058(3) 0.054(3) 0.057(3) 0.003(2) 0.025(2) 0.002(3)
C5 0.068(3) 0.047(3) 0.053(3) 0.000(2) 0.031(3) 0.004(2)
C6 0.060(3) 0.062(4) 0.060(3) 0.001(3) 0.025(3) -0.002(3)
C7 0.081(4) 0.064(4) 0.073(4) 0.002(3) 0.033(3) -0.014(3)
C8 0.121(6) 0.047(3) 0.104(5) 0.004(3) 0.065(4) 0.001(4)
C9 0.110(5) 0.055(4) 0.114(5) 0.011(3) 0.077(4) 0.015(3)
C10 0.081(4) 0.052(3) 0.098(4) 0.009(3) 0.059(3) 0.009(3)
C21 0.090(5) 0.233(10) 0.084(5) 0.044(6) 0.044(4) 0.055(6)
C22 0.119(7) 0.239(12) 0.186(10) 0.030(9) 0.082(7) 0.041(8)
C23 0.107(7) 0.53(3) 0.164(8) -0.029(14) 0.080(7) 0.067(11)
C24 0.129(9) 0.52(3) 0.152(9) -0.025(14) 0.077(8) 0.060(13)
C25 0.130(6) 0.096(5) 0.078(4) 0.000(4) 0.036(4) 0.020(4)
C26 0.48(2) 0.180(11) 0.278(16) 0.050(10) 0.311(18) 0.115(14)
C27 0.33(2) 0.202(13) 0.36(2) 0.017(13) 0.26(2) 0.099(15)
C28 0.32(2) 0.28(2) 0.49(3) -0.01(2) 0.25(3) 0.064(19)
C29 0.114(6) 0.103(6) 0.112(6) -0.021(5) -0.005(5) -0.017(5)
C30 0.166(10) 0.113(8) 0.255(14) -0.042(9) 0.059(10) -0.056(8)
C31 0.158(11) 0.117(9) 0.36(2) 0.031(12) 0.127(13) 0.000(8)
C32 0.192(14) 0.209(16) 0.32(2) 0.012(15) 0.109(14) -0.024(12)

loop_
_atom_type_symbol
_atom_type_description
_atom_type_scat_dispersion_real
_atom_type_scat_dispersion_imag
_atom_type_scat_source
C C 0.0033 0.0016 'International Tables Vol C Tables 4.2.6.8 and 6.1.1.4'
H H 0.0000 0.0000 'International Tables Vol C Tables 4.2.6.8 and 6.1.1.4'
N N 0.0061 0.0033 'International Tables Vol C Tables 4.2.6.8 and 6.1.1.4'
O O 0.0106 0.0060 'International Tables Vol C Tables 4.2.6.8 and 6.1.1.4'
Cl Cl 0.1484 0.1585 'International Tables Vol C Tables 4.2.6.8 and 6.1.1.4'
Sn Sn -0.6537 1.4246 'International Tables Vol C Tables 4.2.6.8 and 6.1.1.4'

loop_
_geom_angle_atom_site_label_1
_geom_angle_atom_site_label_2
_geom_angle_atom_site_label_3
_geom_angle
C37 Sn2 C33 124.0(3)
C37 Sn2 O4 101.5(2)
C33 Sn2 O4 100.0(2)
C37 Sn2 C41 117.3(3)
C33 Sn2 C41 111.9(3)
O4 Sn2 C41 94.1(2)
C11 O4 Sn2 117.8(4)
C14 N2 C15 128.6(7)
C14 N2 H2 115.7
C15 N2 H2 115.7
O5 C11 O4 123.0(5)
O5 C11 C12 121.2(5)
O4 C11 C12 115.8(5)
C11 C12 C13 117.1(5)
C11 C12 H12A 108.0
C13 C12 H12A 108.0
C11 C12 H12B 108.0
C13 C12 H12B 108.0
H12A C12 H12B 107.3
C12 C13 C14 111.8(6)
C12 C13 H13A 109.3
C14 C13 H13A 109.3
C12 C13 H13B 109.3
C14 C13 H13B 109.3
H13A C13 H13B 107.9
O6 C14 N2 124.1(7)
O6 C14 C13 122.7(7)
N2 C14 C13 113.2(7)
C20 C15 C16 121.6(7)
C20 C15 N2 122.3(8)
C16 C15 N2 116.1(8)
C17 C16 C15 119.4(9)
C17 C16 H16 120.3
C15 C16 H16 120.3
C18 C17 C16 121.0(11)
C18 C17 Cl3 119.4(8)
C16 C17 Cl3 119.6(10)
C17 C18 C19 119.1(9)
C17 C18 H18 120.4
C19 C18 H18 120.4
C18 C19 C20 121.6(11)
C18 C19 Cl4 120.4(8)
C20 C19 Cl4 117.9(10)
C15 C20 C19 117.3(9)
C15 C20 H20 121.4
C19 C20 H20 121.4
C34 C33 Sn2 112.1(5)
C34 C33 H33A 109.2
Sn2 C33 H33A 109.2
C34 C33 H33B 109.2
Sn2 C33 H33B 109.2
H33A C33 H33B 107.9
C35 C34 C33 113.8(7)
C35 C34 H34A 108.8
C33 C34 H34A 108.8
C35 C34 H34B 108.8
C33 C34 H34B 108.8
H34A C34 H34B 107.7
C34 C35 C36 110.8(8)
C34 C35 H35A 109.5
C36 C35 H35A 109.5
C34 C35 H35B 109.5
C36 C35 H35B 109.5
H35A C35 H35B 108.1
C35 C36 H36A 109.5
C35 C36 H36B 109.5
H36A C36 H36B 109.5
C35 C36 H36C 109.5
H36A C36 H36C 109.5
H36B C36 H36C 109.5
C38 C37 Sn2 114.8(5)
C38 C37 H37A 108.6
Sn2 C37 H37A 108.6
C38 C37 H37B 108.6
Sn2 C37 H37B 108.6
H37A C37 H37B 107.5
C37 C38 C39 115.7(8)
C37 C38 H38A 108.3
C39 C38 H38A 108.4
C37 C38 H38B 108.3
C39 C38 H38B 108.3
H38A C38 H38B 107.4
C40 C39 C38 111.2(12)
C40 C39 H39A 109.4
C38 C39 H39A 109.4
C40 C39 H39B 109.4
C38 C39 H39B 109.4
H39A C39 H39B 108.0
C39 C40 H40A 109.5
C39 C40 H40B 109.5
H40A C40 H40B 109.5
C39 C40 H40C 109.5
H40A C40 H40C 109.5
H40B C40 H40C 109.5
C42 C41 Sn2 117.8(5)
C42 C41 H41A 107.9
Sn2 C41 H41A 107.9
C42 C41 H41B 107.9
Sn2 C41 H41B 107.9
H41A C41 H41B 107.2
C41 C42 C43 110.9(8)
C41 C42 H42A 109.4
C43 C42 H42A 109.4
C41 C42 H42B 109.4
C43 C42 H42B 109.4
H42A C42 H42B 108.0
C44 C43 C42 114.6(11)
C44 C43 H43A 108.6
C42 C43 H43A 108.6
C44 C43 H43B 108.6
C42 C43 H43B 108.6
H43A C43 H43B 107.6
C43 C44 H44A 109.5
C43 C44 H44B 109.5
H44A C44 H44B 109.5
C43 C44 H44C 109.5
H44A C44 H44C 109.5
H44B C44 H44C 109.5
C29 Sn1 C25 120.7(3)
C29 Sn1 O1 90.8(3)
C25 Sn1 O1 96.9(2)
C29 Sn1 C21 118.7(4)
C25 Sn1 C21 116.2(4)
O1 Sn1 C21 103.6(2)
C1 O1 Sn1 122.7(3)
C4 N1 C5 129.0(4)
C4 N1 H1 115.5
C5 N1 H1 115.5
O2 C1 O1 123.9(5)
O2 C1 C2 122.1(5)
O1 C1 C2 114.0(5)
C1 C2 C3 114.5(4)
C1 C2 H2A 108.6
C3 C2 H2A 108.6
C1 C2 H2B 108.6
C3 C2 H2B 108.6
H2A C2 H2B 107.6
C4 C3 C2 111.2(4)
C4 C3 H3A 109.4
C2 C3 H3A 109.4
C4 C3 H3B 109.4
C2 C3 H3B 109.4
H3A C3 H3B 108.0
O3 C4 N1 123.5(5)
O3 C4 C3 122.3(5)
N1 C4 C3 114.2(4)
C10 C5 C6 120.4(5)
C10 C5 N1 123.0(5)
C6 C5 N1 116.6(4)
C7 C6 C5 118.5(5)
C7 C6 H6 120.7
C5 C6 H6 120.7
C8 C7 C6 121.7(6)
C8 C7 Cl1 119.8(5)
C6 C7 Cl1 118.5(5)
C9 C8 C7 117.9(6)
C9 C8 H8 121.1
C7 C8 H8 121.1
C8 C9 C10 122.8(6)
C8 C9 Cl2 118.8(5)
C10 C9 Cl2 118.5(5)
C5 C10 C9 118.8(5)
C5 C10 H10 120.6
C9 C10 H10 120.6
C22 C21 Sn1 115.5(7)
C22 C21 H21A 108.4
Sn1 C21 H21A 108.4
C22 C21 H21B 108.4
Sn1 C21 H21B 108.4
H21A C21 H21B 107.5
C21 C22 C23 111.6(10)
C21 C22 H22A 109.3
C23 C22 H22A 109.3
C21 C22 H22B 109.3
C23 C22 H22B 109.3
H22A C22 H22B 108.0
C24 C23 C22 113.7(9)
C24 C23 H23A 108.8
C22 C23 H23A 108.8
C24 C23 H23B 108.8
C22 C23 H23B 108.8
H23A C23 H23B 107.7
C23 C24 H24A 109.5
C23 C24 H24B 109.5
H24A C24 H24B 109.5
C23 C24 H24C 109.5
H24A C24 H24C 109.5
H24B C24 H24C 109.5
C26 C25 Sn1 120.9(6)
C26 C25 H25A 107.1
Sn1 C25 H25A 107.1
C26 C25 H25B 107.1
Sn1 C25 H25B 107.1
H25A C25 H25B 106.8
C25 C26 C27 123.1(11)
C25 C26 H26A 106.6
C27 C26 H26A 106.6
C25 C26 H26B 106.6
C27 C26 H26B 106.6
H26A C26 H26B 106.5
C28 C27 C26 96.8(15)
C28 C27 H27A 112.4
C26 C27 H27A 112.4
C28 C27 H27B 112.4
C26 C27 H27B 112.4
H27A C27 H27B 110.0
C27 C28 H28A 109.5
C27 C28 H28B 109.5
H28A C28 H28B 109.5
C27 C28 H28C 109.5
H28A C28 H28C 109.5
H28B C28 H28C 109.5
C30 C29 Sn1 118.2(6)
C30 C29 H29A 107.8
Sn1 C29 H29A 107.8
C30 C29 H29B 107.8
Sn1 C29 H29B 107.8
H29A C29 H29B 107.1
C29 C30 C31 114.8(10)
C29 C30 H30A 108.6
C31 C30 H30A 108.6
C29 C30 H30B 108.6
C31 C30 H30B 108.6
H30A C30 H30B 107.5
C32 C31 C30 106.2(13)
C32 C31 H31A 110.5
C30 C31 H31A 110.5
C32 C31 H31B 110.5
C30 C31 H31B 110.5
H31A C31 H31B 108.7
C31 C32 H32A 109.5
C31 C32 H32B 109.5
H32A C32 H32B 109.5
C31 C32 H32C 109.5
H32A C32 H32C 109.5
H32B C32 H32C 109.5

loop_
_geom_bond_atom_site_label_1
_geom_bond_atom_site_label_2
_geom_bond_distance
Sn2 C37 2.115(6)
Sn2 C33 2.121(7)
Sn2 O4 2.122(4)
Sn2 C41 2.126(6)
Cl3 C17 1.725(11)
Cl4 C19 1.745(12)
O4 C11 1.288(6)
O5 C11 1.219(6)
O6 C14 1.199(8)
N2 C14 1.348(9)
N2 C15 1.410(8)
N2 H2 0.8600
C11 C12 1.488(8)
C12 C13 1.512(9)
C12 H12A 0.9700
C12 H12B 0.9700
C13 C14 1.521(9)
C13 H13A 0.9700
C13 H13B 0.9700
C15 C20 1.370(11)
C15 C16 1.373(10)
C16 C17 1.368(10)
C16 H16 0.9300
C17 C18 1.358(15)
C18 C19 1.368(14)
C18 H18 0.9300
C19 C20 1.394(10)
C20 H20 0.9300
C33 C34 1.550(8)
C33 H33A 0.9700
C33 H33B 0.9700
C34 C35 1.463(10)
C34 H34A 0.9700
C34 H34B 0.9700
C35 C36 1.521(10)
C35 H35A 0.9700
C35 H35B 0.9700
C36 H36A 0.9600
C36 H36B 0.9600
C36 H36C 0.9600
C37 C38 1.486(9)
C37 H37A 0.9700
C37 H37B 0.9700
C38 C39 1.532(11)
C38 H38A 0.9700
C38 H38B 0.9700
C39 C40 1.372(12)
C39 H39A 0.9700
C39 H39B 0.9700
C40 H40A 0.9600
C40 H40B 0.9600
C40 H40C 0.9600
C41 C42 1.459(9)
C41 H41A 0.9700
C41 H41B 0.9700
C42 C43 1.562(10)
C42 H42A 0.9700
C42 H42B 0.9700
C43 C44 1.359(12)
C43 H43A 0.9700
C43 H43B 0.9700
C44 H44A 0.9600
C44 H44B 0.9600
C44 H44C 0.9600
Sn1 C29 2.103(7)
Sn1 C25 2.111(7)
Sn1 O1 2.124(4)
Sn1 C21 2.142(7)
Cl1 C7 1.743(6)
Cl2 C9 1.735(6)
O1 C1 1.283(6)
O2 C1 1.219(6)
O3 C4 1.216(6)
N1 C4 1.357(6)
N1 C5 1.411(6)
N1 H1 0.8600
C1 C2 1.496(7)
C2 C3 1.519(7)
C2 H2A 0.9700
C2 H2B 0.9700
C3 C4 1.498(7)
C3 H3A 0.9700
C3 H3B 0.9700
C5 C10 1.368(7)
C5 C6 1.388(7)
C6 C7 1.382(7)
C6 H6 0.9300
C7 C8 1.370(8)
C8 C9 1.357(9)
C8 H8 0.9300
C9 C10 1.371(8)
C10 H10 0.9300
C21 C22 1.462(11)
C21 H21A 0.9700
C21 H21B 0.9700
C22 C23 1.543(11)
C22 H22A 0.9700
C22 H22B 0.9700
C23 C24 1.523(12)
C23 H23A 0.9700
C23 H23B 0.9700
C24 H24A 0.9600
C24 H24B 0.9600
C24 H24C 0.9600
C25 C26 1.438(10)
C25 H25A 0.9700
C25 H25B 0.9700
C26 C27 1.501(12)
C26 H26A 0.9700
C26 H26B 0.9700
C27 C28 1.393(14)
C27 H27A 0.9700
C27 H27B 0.9700
C28 H28A 0.9600
C28 H28B 0.9600
C28 H28C 0.9600
C29 C30 1.415(10)
C29 H29A 0.9700
C29 H29B 0.9700
C30 C31 1.541(12)
C30 H30A 0.9700
C30 H30B 0.9700
C31 C32 1.353(12)
C31 H31A 0.9700
C31 H31B 0.9700
C32 H32A 0.9600
C32 H32B 0.9600
C32 H32C 0.9600

loop_
_geom_torsion_atom_site_label_1
_geom_torsion_atom_site_label_2
_geom_torsion_atom_site_label_3
_geom_torsion_atom_site_label_4
_geom_torsion
C37 Sn2 O4 C11 68.3(5)
C33 Sn2 O4 C11 -59.7(5)
C41 Sn2 O4 C11 -172.8(5)
Sn2 O4 C11 O5 -8.4(8)
Sn2 O4 C11 C12 169.2(5)
O5 C11 C12 C13 -170.1(6)
O4 C11 C12 C13 12.2(9)
C11 C12 C13 C14 -64.8(9)
C15 N2 C14 O6 7.0(10)
C15 N2 C14 C13 -174.5(5)
C12 C13 C14 O6 -43.8(9)
C12 C13 C14 N2 137.7(6)
C14 N2 C15 C20 9.6(10)
C14 N2 C15 C16 -172.7(6)
C20 C15 C16 C17 0.1(11)
N2 C15 C16 C17 -177.7(6)
C15 C16 C17 C18 0.1(13)
C15 C16 C17 Cl3 179.5(6)
C16 C17 C18 C19 -0.9(14)
Cl3 C17 C18 C19 179.8(7)
C17 C18 C19 C20 1.5(14)
C17 C18 C19 Cl4 -179.0(7)
C16 C15 C20 C19 0.5(10)
N2 C15 C20 C19 178.1(6)
C18 C19 C20 C15 -1.3(12)
Cl4 C19 C20 C15 179.2(5)
C37 Sn2 C33 C34 -149.6(5)
O4 Sn2 C33 C34 -38.4(5)
C41 Sn2 C33 C34 60.2(6)
Sn2 C33 C34 C35 -176.4(7)
C33 C34 C35 C36 -178.9(8)
C33 Sn2 C37 C38 140.1(6)
O4 Sn2 C37 C38 29.7(7)
C41 Sn2 C37 C38 -71.2(7)
Sn2 C37 C38 C39 178.3(8)
C37 C38 C39 C40 81.7(14)
C37 Sn2 C41 C42 34.6(7)
C33 Sn2 C41 C42 -173.0(6)
O4 Sn2 C41 C42 -70.5(6)
Sn2 C41 C42 C43 -174.7(6)
C41 C42 C43 C44 166.4(13)
C29 Sn1 O1 C1 -174.9(5)
C25 Sn1 O1 C1 64.1(5)
C21 Sn1 O1 C1 -55.0(5)
Sn1 O1 C1 O2 9.3(7)
Sn1 O1 C1 C2 -170.6(3)
O2 C1 C2 C3 -5.8(7)
O1 C1 C2 C3 174.1(4)
C1 C2 C3 C4 -61.7(6)
C5 N1 C4 O3 7.1(8)
C5 N1 C4 C3 -173.3(4)
C2 C3 C4 O3 -52.6(7)
C2 C3 C4 N1 127.8(5)
C4 N1 C5 C10 1.4(8)
C4 N1 C5 C6 179.4(5)
C10 C5 C6 C7 -0.5(8)
N1 C5 C6 C7 -178.6(5)
C5 C6 C7 C8 -0.1(9)
C5 C6 C7 Cl1 179.0(4)
C6 C7 C8 C9 0.5(9)
Cl1 C7 C8 C9 -178.6(5)
C7 C8 C9 C10 -0.2(10)
C7 C8 C9 Cl2 178.9(5)
C6 C5 C10 C9 0.8(8)
N1 C5 C10 C9 178.7(5)
C8 C9 C10 C5 -0.5(10)
Cl2 C9 C10 C5 -179.6(4)
C29 Sn1 C21 C22 54.0(8)
C25 Sn1 C21 C22 -149.4(7)
O1 Sn1 C21 C22 -44.6(8)
Sn1 C21 C22 C23 -176.8(7)
C21 C22 C23 C24 68.7(17)
C29 Sn1 C25 C26 -58.7(11)
O1 Sn1 C25 C26 36.4(10)
C21 Sn1 C25 C26 145.2(10)
Sn1 C25 C26 C27 -170.5(12)
C25 C26 C27 C28 -126.7(19)
C25 Sn1 C29 C30 147.0(9)
O1 Sn1 C29 C30 48.5(10)
C21 Sn1 C29 C30 -57.5(11)
Sn1 C29 C30 C31 165.8(9)
C29 C30 C31 C32 151.9(14)
